data_2311062
loop_
_publ_author_name
'Ito, T.'
'Sadanaga, R.'

_publ_section_title
;
 A Fourier analysis of the structure of tourmaline
;
_journal_name_full 'Acta Crystallographica (1,1948-23,1967)'
_journal_page_first 385
_journal_page_last 390
_journal_volume 4
_journal_year 1951
_chemical_formula_sum 'Al7.8 B3 Ca0.125 Fe0.1 H3 Li Mn0.1 Na0.875 O31 Si6'
_chemical_name_systematic
;
(Na.875 Ca.125) (Li Al2) (Al5.8 Fe.1 Mn.1) (B O3)3 (Si6 O18) O (O H)3
;
_space_group_IT_number 160
_symmetry_space_group_name_Hall 'R 3 -2"'
_symmetry_space_group_name_H-M 'R 3 m :H'
_cell_angle_alpha 90
_cell_angle_beta 90
_cell_angle_gamma 120
_cell_formula_units_Z 3
_cell_length_a 16
_cell_length_b 16
_cell_length_c 7.17
_cell_volume 1589.607
_citation_journal_id_ASTM ACCRA9
_cod_data_source_file Ito_ACCRA9_1951_1793.cif
_cod_data_source_block H3Al7.8B3Ca0.125Fe0.1Li1Mn0.1Na0.875O31Si6
_cod_original_formula_sum 'H3 Al7.8 B3 Ca0.125 Fe0.1 Li1 Mn0.1 Na0.875 O31 Si6'
_cod_database_code 2311062

loop_
_symmetry_equiv_pos_as_xyz
x,y,z
-y,x-y,z
-x+y,-x,z
-y,-x,z
x,x-y,z
-x+y,y,z
x+2/3,y+1/3,z+1/3
-y+2/3,x-y+1/3,z+1/3
-x+y+2/3,-x+1/3,z+1/3
-y+2/3,-x+1/3,z+1/3
x+2/3,x-y+1/3,z+1/3
-x+y+2/3,y+1/3,z+1/3
x+1/3,y+2/3,z+2/3
-y+1/3,x-y+2/3,z+2/3
-x+y+1/3,-x+2/3,z+2/3
-y+1/3,-x+2/3,z+2/3
x+1/3,x-y+2/3,z+2/3
-x+y+1/3,y+2/3,z+2/3

loop_
_atom_site_label
_atom_site_type_symbol
_atom_site_fract_x
_atom_site_fract_y
_atom_site_fract_z
_atom_site_occupancy
_atom_site_U_iso_or_equiv
O6 O-2 0.26 0.21 0.64 1 0.0
Fe1 Fe+2 0.27 0.297 0.48 0.0165 0.0
O8 O-2 0.125 0.25 0.61 1 0.0
Al2 Al+3 0.27 0.297 0.48 0.9667 0.0
Al1 Al+3 0.0625 0.125 0.46 0.67 0.0
B1 B+3 0.208 0.104 0.63 1 0.0
O3 O-2 0.094 0.188 0 1 0.0
O5 O-2 0.11 0.055 0.61 1 0.0
Mn1 Mn+2 0.27 0.297 0.48 0.0165 0.0
Na1 Na+1 0 0 0.95 0.875 0.0
Ca1 Ca+2 0 0 0.95 0.125 0.0
O7 O-2 0 0 0.32 1 0.0
Li1 Li+1 0.0625 0.125 0.46 0.33 0.0
Si1 Si+4 0.188 0.188 0.079 1 0.0
O4 O-2 0.188 0.188 0.32 1 0.0
O1 O-2 0.28 0.28 0 1 0.0
O2 O-2 0.188 0.094 0 1 0.0
